data_4514735
loop_
_publ_author_name
'Dai, Yuanwei'
'Tian, Baotong'
'Chen, Huan'
'Zhang, Qiang'

_publ_section_title
;
 Palladium-Catalyzed Stereospecific C-Glycosylation of Glycals with
 Vinylogous Acceptors
;
_journal_issue 4
_journal_name_full 'ACS Catalysis'
_journal_page_first 2909
_journal_paper_doi 10.1021/acscatal.9b00336
_journal_volume 9
_journal_year 2019
_chemical_absolute_configuration ad
_chemical_formula_moiety 'C17 H14 Cl N O4'
_chemical_formula_sum 'C17 H14 Cl N O4'
_chemical_formula_weight 331.74
_space_group_crystal_system orthorhombic
_space_group_IT_number 19
_space_group_name_Hall 'P 2ac 2ab'
_space_group_name_H-M_alt 'P 21 21 21'
_symmetry_space_group_name_Hall 'P 2ac 2ab'
_symmetry_space_group_name_H-M 'P 21 21 21'
_atom_sites_solution_hydrogens mixed
_atom_sites_solution_primary dual
_atom_sites_solution_secondary difmap
_audit_creation_method SHELXL-2018/3
_cell_angle_alpha 90
_cell_angle_beta 90
_cell_angle_gamma 90
_cell_formula_units_Z 4
_cell_length_a 7.7672(8)
_cell_length_b 8.6398(9)
_cell_length_c 22.845(2)
_cell_measurement_reflns_used 9862
_cell_measurement_temperature 100(2)
_cell_measurement_theta_max 34.90
_cell_measurement_theta_min 3.17
_cell_volume 1533.1(3)
_computing_cell_refinement 'SAINT V.8.38A (Bruker AXS Inc., 2017)'
_computing_data_collection 'APEX3 v.2017.3-0 (Bruker AXS Inc., 2017)'
_computing_data_reduction 'SAINT V.8.38A (Bruker AXS Inc., 2017)'
_computing_molecular_graphics 'Xshell v.6.3.1 (Bruker AXS Inc., 2016)'
_computing_publication_material 'APEX3 v.2017.3-0 (Bruker AXS Inc., 2017)'
_computing_structure_refinement 'SHELXL-2018/3 (Sheldrick, 2018)'
_computing_structure_solution 'SHELXT 2018/2 (Sheldrick, 2018)'
_diffrn_ambient_temperature 100(2)
_diffrn_measured_fraction_theta_full 0.998
_diffrn_measured_fraction_theta_max 0.999
_diffrn_measurement_device_type 'Bruker D8 Venture PHOTON 100 CMOS'
_diffrn_measurement_method 'omega and phi scans'
_diffrn_radiation_monochromator graphite
_diffrn_radiation_source 'fine-focus sealed tube'
_diffrn_radiation_type MoK\a
_diffrn_radiation_wavelength 0.71073
_diffrn_reflns_av_R_equivalents 0.0644
_diffrn_reflns_av_unetI/netI 0.0286
_diffrn_reflns_Laue_measured_fraction_full 0.998
_diffrn_reflns_Laue_measured_fraction_max 0.999
_diffrn_reflns_limit_h_max 12
_diffrn_reflns_limit_h_min -12
_diffrn_reflns_limit_k_max 13
_diffrn_reflns_limit_k_min -13
_diffrn_reflns_limit_l_max 36
_diffrn_reflns_limit_l_min -36
_diffrn_reflns_number 133432
_diffrn_reflns_point_group_measured_fraction_full 0.999
_diffrn_reflns_point_group_measured_fraction_max 0.999
_diffrn_reflns_theta_full 25.242
_diffrn_reflns_theta_max 34.997
_diffrn_reflns_theta_min 2.956
_exptl_absorpt_coefficient_mu 0.269
_exptl_absorpt_correction_T_max 0.7042
_exptl_absorpt_correction_T_min 0.6625
_exptl_absorpt_correction_type multi-scan
_exptl_absorpt_process_details
;
SADABS-2016/2 (Bruker,2016/2) was 
used for absorption correction. 
Krause, L., Herbst-Irmer, R., 
Sheldrick G.M. & Stalke D.,
 J. Appl. Cryst. 48 (2015) 3-10
;
_exptl_crystal_colour colorless
_exptl_crystal_density_diffrn 1.437
_exptl_crystal_density_meas ?
_exptl_crystal_density_method none
_exptl_crystal_description rod
_exptl_crystal_F_000 688
_exptl_crystal_size_max 0.160
_exptl_crystal_size_mid 0.050
_exptl_crystal_size_min 0.030
_refine_diff_density_max 0.344
_refine_diff_density_min -0.360
_refine_diff_density_rms 0.068
_refine_ls_abs_structure_details
;
 Flack x determined using 2396 quotients [(I+)-(I-)]/[(I+)+(I-)]
 (Parsons, Flack and Wagner, Acta Cryst. B69 (2013) 249-259).
;
_refine_ls_abs_structure_Flack -0.006(12)
_refine_ls_extinction_method none
_refine_ls_goodness_of_fit_ref 1.071
_refine_ls_hydrogen_treatment mixed
_refine_ls_matrix_type full
_refine_ls_number_parameters 212
_refine_ls_number_reflns 6747
_refine_ls_number_restraints 0
_refine_ls_restrained_S_all 1.071
_refine_ls_R_factor_all 0.0510
_refine_ls_R_factor_gt 0.0402
_refine_ls_shift/su_max 0.001
_refine_ls_shift/su_mean 0.000
_refine_ls_structure_factor_coef Fsqd
_refine_ls_weighting_details 'w=1/[\s^2^(Fo^2^)+(0.0340P)^2^+0.6404P] where P=(Fo^2^+2Fc^2^)/3'
_refine_ls_weighting_scheme calc
_refine_ls_wR_factor_gt 0.0812
_refine_ls_wR_factor_ref 0.0860
_reflns_Friedel_coverage 0.772
_reflns_Friedel_fraction_full 1.000
_reflns_Friedel_fraction_max 0.999
_reflns_number_gt 6032
_reflns_number_total 6747
_reflns_threshold_expression 'I > 2\s(I)'
_cod_data_source_file cs9b00336_si_002.cif
_cod_data_source_block str2665
_cod_depositor_comments
;
The following automatic conversions were performed:

'_exptl_crystal_density_meas' value 'not measured' was changed to '?'
- the value is perceived as not measured.

Automatic conversion script
Id: cif_fix_values 4973 2017-02-22 13:04:09Z antanas 
;
_cod_database_code 4514735
_shelx_shelxl_version_number 2018/3
_shelx_space_group_comment
;
The symmetry employed for this shelxl refinement is uniquely defined
by the following loop, which should always be used as a source of
symmetry information in preference to the above space-group names.
They are only intended as comments.
;
_shelx_estimated_absorpt_t_min 0.958
_shelx_estimated_absorpt_t_max 0.992

loop_
_space_group_symop_operation_xyz
'x, y, z'
'-x+1/2, -y, z+1/2'
'-x, y+1/2, -z+1/2'
'x+1/2, -y+1/2, -z'

loop_
_atom_site_label
_atom_site_type_symbol
_atom_site_fract_x
_atom_site_fract_y
_atom_site_fract_z
_atom_site_U_iso_or_equiv
_atom_site_adp_type
_atom_site_occupancy
_atom_site_site_symmetry_order
_atom_site_calc_flag
_atom_site_refinement_flags_posn
_atom_site_refinement_flags_adp
Cl1 Cl 0.95621(5) 1.10908(5) 0.56321(2) 0.01816(9) Uani 1 1 d . .
N1 N 0.2807(2) 0.31206(19) 0.61573(8) 0.0194(3) Uani 1 1 d . .
O1 O 0.6779(2) 0.33270(16) 0.81818(6) 0.0209(3) Uani 1 1 d . .
H1 H 0.642(4) 0.282(4) 0.7913(13) 0.031 Uiso 1 1 d . U
O2 O 0.58520(15) 0.55488(15) 0.71068(5) 0.0141(2) Uani 1 1 d . .
O3 O 0.27075(14) 0.83264(14) 0.55212(5) 0.0115(2) Uani 1 1 d . .
O4 O 0.08220(14) 0.65282(15) 0.57656(6) 0.0152(2) Uani 1 1 d . .
C1 C 0.4507(3) 0.5842(3) 0.80352(8) 0.0256(4) Uani 1 1 d . .
H1A H 0.380062 0.671993 0.790829 0.038 Uiso 1 1 calc R U
H1B H 0.471369 0.591465 0.845747 0.038 Uiso 1 1 calc R U
H1C H 0.390239 0.487291 0.794814 0.038 Uiso 1 1 calc R U
C2 C 0.6209(2) 0.5869(2) 0.77137(7) 0.0165(3) Uani 1 1 d . .
H2 H 0.669954 0.693639 0.774307 0.020 Uiso 1 1 calc R U
C3 C 0.7526(2) 0.4727(2) 0.79627(7) 0.0162(3) Uani 1 1 d . .
H3 H 0.809595 0.525128 0.830145 0.019 Uiso 1 1 calc R U
C4 C 0.8906(2) 0.4383(2) 0.75233(8) 0.0220(4) Uani 1 1 d . .
H4 H 0.986839 0.378177 0.764224 0.026 Uiso 1 1 calc R U
C5 C 0.8840(2) 0.4887(2) 0.69725(8) 0.0196(3) Uani 1 1 d . .
H5 H 0.976067 0.465581 0.671315 0.024 Uiso 1 1 calc R U
C6 C 0.7337(2) 0.58135(19) 0.67544(7) 0.0124(3) Uani 1 1 d . .
H6 H 0.763786 0.693818 0.677000 0.015 Uiso 1 1 calc R U
C7 C 0.68558(19) 0.53854(18) 0.61236(7) 0.0102(2) Uani 1 1 d . .
H7A H 0.787780 0.550566 0.586864 0.012 Uiso 1 1 calc R U
H7B H 0.649296 0.428765 0.610903 0.012 Uiso 1 1 calc R U
C8 C 0.54262(19) 0.63891(16) 0.58989(6) 0.0086(2) Uani 1 1 d . .
C9 C 0.57485(18) 0.79765(17) 0.57203(6) 0.0086(2) Uani 1 1 d . .
C10 C 0.73923(18) 0.86633(17) 0.57311(7) 0.0102(2) Uani 1 1 d . .
H10 H 0.836796 0.808202 0.585184 0.012 Uiso 1 1 calc R U
C11 C 0.7570(2) 1.01935(18) 0.55641(7) 0.0117(3) Uani 1 1 d . .
C12 C 0.6179(2) 1.1064(2) 0.53637(7) 0.0124(3) Uani 1 1 d . .
H12 H 0.634085 1.210493 0.524131 0.015 Uiso 1 1 calc R U
C13 C 0.4562(2) 1.03982(18) 0.53448(7) 0.0117(2) Uani 1 1 d . .
H13 H 0.360148 1.097041 0.520565 0.014 Uiso 1 1 calc R U
C14 C 0.43636(18) 0.88793(18) 0.55324(6) 0.0096(2) Uani 1 1 d . .
C15 C 0.23156(19) 0.68944(18) 0.57289(7) 0.0107(3) Uani 1 1 d . .
C16 C 0.37650(19) 0.58922(17) 0.58835(6) 0.0094(2) Uani 1 1 d . .
C17 C 0.3268(2) 0.43490(19) 0.60464(7) 0.0126(3) Uani 1 1 d . .

loop_
_atom_site_aniso_label
_atom_site_aniso_U_11
_atom_site_aniso_U_22
_atom_site_aniso_U_33
_atom_site_aniso_U_23
_atom_site_aniso_U_13
_atom_site_aniso_U_12
Cl1 0.01234(14) 0.01568(16) 0.0265(2) 0.00703(15) -0.00045(14) -0.00487(13)
N1 0.0164(7) 0.0153(6) 0.0265(8) 0.0011(6) -0.0007(6) -0.0017(5)
O1 0.0340(7) 0.0156(6) 0.0131(6) 0.0033(5) 0.0003(5) -0.0057(5)
O2 0.0112(5) 0.0224(6) 0.0086(5) 0.0026(4) 0.0003(4) 0.0011(4)
O3 0.0085(4) 0.0119(5) 0.0141(5) 0.0011(4) -0.0018(4) 0.0006(4)
O4 0.0080(4) 0.0173(5) 0.0202(6) -0.0009(4) -0.0008(4) -0.0005(4)
C1 0.0256(8) 0.0395(11) 0.0118(7) 0.0053(7) 0.0035(7) 0.0071(9)
C2 0.0211(7) 0.0186(8) 0.0097(6) 0.0030(6) -0.0018(5) 0.0006(6)
C3 0.0194(7) 0.0169(7) 0.0124(7) 0.0048(6) -0.0049(6) -0.0028(6)
C4 0.0145(7) 0.0308(10) 0.0208(8) 0.0109(7) -0.0038(6) 0.0031(7)
C5 0.0114(7) 0.0290(9) 0.0184(8) 0.0090(7) -0.0014(6) 0.0024(6)
C6 0.0103(6) 0.0154(7) 0.0114(6) 0.0040(5) -0.0014(5) -0.0016(5)
C7 0.0092(6) 0.0097(6) 0.0117(6) 0.0021(5) 0.0001(5) 0.0014(5)
C8 0.0098(5) 0.0095(6) 0.0064(5) -0.0001(4) 0.0000(5) 0.0003(5)
C9 0.0088(6) 0.0093(6) 0.0077(6) 0.0011(4) 0.0004(4) 0.0009(4)
C10 0.0091(5) 0.0116(6) 0.0100(6) 0.0026(5) 0.0007(5) 0.0004(4)
C11 0.0110(6) 0.0119(6) 0.0121(6) 0.0018(5) 0.0017(5) -0.0024(5)
C12 0.0146(6) 0.0103(6) 0.0122(6) 0.0025(5) 0.0004(5) 0.0002(5)
C13 0.0131(6) 0.0115(6) 0.0106(6) 0.0017(5) -0.0010(5) 0.0023(5)
C14 0.0092(5) 0.0107(6) 0.0088(6) -0.0008(5) -0.0003(4) 0.0009(5)
C15 0.0100(6) 0.0120(6) 0.0100(6) -0.0016(5) -0.0005(5) 0.0010(5)
C16 0.0093(5) 0.0091(6) 0.0099(6) -0.0007(5) -0.0001(4) -0.0005(5)
C17 0.0098(6) 0.0133(7) 0.0147(7) -0.0012(5) 0.0001(5) 0.0005(5)

loop_
_atom_type_symbol
_atom_type_description
_atom_type_scat_dispersion_real
_atom_type_scat_dispersion_imag
_atom_type_scat_source
C C 0.0033 0.0016 'International Tables Vol C Tables 4.2.6.8 and 6.1.1.4'
H H 0.0000 0.0000 'International Tables Vol C Tables 4.2.6.8 and 6.1.1.4'
Cl Cl 0.1484 0.1585 'International Tables Vol C Tables 4.2.6.8 and 6.1.1.4'
N N 0.0061 0.0033 'International Tables Vol C Tables 4.2.6.8 and 6.1.1.4'
O O 0.0106 0.0060 'International Tables Vol C Tables 4.2.6.8 and 6.1.1.4'

loop_
_geom_angle_atom_site_label_1
_geom_angle_atom_site_label_2
_geom_angle_atom_site_label_3
_geom_angle
C3 O1 H1 110(2)
C6 O2 C2 110.92(12)
C15 O3 C14 121.33(12)
C2 C1 H1A 109.5
C2 C1 H1B 109.5
H1A C1 H1B 109.5
C2 C1 H1C 109.5
H1A C1 H1C 109.5
H1B C1 H1C 109.5
O2 C2 C1 107.21(14)
O2 C2 C3 111.25(14)
C1 C2 C3 113.18(15)
O2 C2 H2 108.4
C1 C2 H2 108.4
C3 C2 H2 108.4
O1 C3 C4 110.90(16)
O1 C3 C2 113.80(15)
C4 C3 C2 110.91(14)
O1 C3 H3 106.9
C4 C3 H3 106.9
C2 C3 H3 106.9
C5 C4 C3 122.70(16)
C5 C4 H4 118.7
C3 C4 H4 118.7
C4 C5 C6 121.20(16)
C4 C5 H5 119.4
C6 C5 H5 119.4
O2 C6 C5 110.88(13)
O2 C6 C7 107.14(12)
C5 C6 C7 111.90(14)
O2 C6 H6 109.0
C5 C6 H6 109.0
C7 C6 H6 109.0
C8 C7 C6 111.26(12)
C8 C7 H7A 109.4
C6 C7 H7A 109.4
C8 C7 H7B 109.4
C6 C7 H7B 109.4
H7A C7 H7B 108.0
C16 C8 C9 117.01(13)
C16 C8 C7 121.92(13)
C9 C8 C7 120.97(13)
C14 C9 C10 117.94(13)
C14 C9 C8 118.75(13)
C10 C9 C8 123.31(13)
C11 C10 C9 119.25(14)
C11 C10 H10 120.4
C9 C10 H10 120.4
C10 C11 C12 121.94(14)
C10 C11 Cl1 119.40(12)
C12 C11 Cl1 118.61(12)
C13 C12 C11 119.34(15)
C13 C12 H12 120.3
C11 C12 H12 120.3
C12 C13 C14 118.99(14)
C12 C13 H13 120.5
C14 C13 H13 120.5
O3 C14 C13 115.29(13)
O3 C14 C9 122.24(13)
C13 C14 C9 122.48(14)
O4 C15 O3 118.59(14)
O4 C15 C16 124.63(15)
O3 C15 C16 116.77(13)
C8 C16 C17 122.76(13)
C8 C16 C15 123.31(13)
C17 C16 C15 113.86(13)
N1 C17 C16 176.71(18)

loop_
_geom_bond_atom_site_label_1
_geom_bond_atom_site_label_2
_geom_bond_distance
Cl1 C11 1.7374(16)
N1 C17 1.148(2)
O1 C3 1.432(2)
O1 H1 0.81(3)
O2 C6 1.4252(19)
O2 C2 1.441(2)
O3 C15 1.3596(19)
O3 C14 1.3724(18)
O4 C15 1.2054(19)
C1 C2 1.513(3)
C1 H1A 0.9800
C1 H1B 0.9800
C1 H1C 0.9800
C2 C3 1.531(2)
C2 H2 1.0000
C3 C4 1.498(3)
C3 H3 1.0000
C4 C5 1.332(3)
C4 H4 0.9500
C5 C6 1.500(2)
C5 H5 0.9500
C6 C7 1.534(2)
C6 H6 1.0000
C7 C8 1.499(2)
C7 H7A 0.9900
C7 H7B 0.9900
C8 C16 1.360(2)
C8 C9 1.453(2)
C9 C14 1.396(2)
C9 C10 1.408(2)
C10 C11 1.383(2)
C10 H10 0.9500
C11 C12 1.394(2)
C12 C13 1.382(2)
C12 H12 0.9500
C13 C14 1.389(2)
C13 H13 0.9500
C15 C16 1.464(2)
C16 C17 1.437(2)

loop_
_geom_torsion_atom_site_label_1
_geom_torsion_atom_site_label_2
_geom_torsion_atom_site_label_3
_geom_torsion_atom_site_label_4
_geom_torsion
C6 O2 C2 C1 169.96(15)
C6 O2 C2 C3 -65.79(18)
O2 C2 C3 O1 -86.63(18)
C1 C2 C3 O1 34.2(2)
O2 C2 C3 C4 39.2(2)
C1 C2 C3 C4 160.03(17)
O1 C3 C4 C5 120.4(2)
C2 C3 C4 C5 -7.1(3)
C3 C4 C5 C6 -1.3(3)
C2 O2 C6 C5 55.51(18)
C2 O2 C6 C7 177.89(13)
C4 C5 C6 O2 -22.3(3)
C4 C5 C6 C7 -141.90(19)
O2 C6 C7 C8 61.85(16)
C5 C6 C7 C8 -176.41(13)
C6 C7 C8 C16 -100.19(16)
C6 C7 C8 C9 76.08(17)
C16 C8 C9 C14 -1.5(2)
C7 C8 C9 C14 -177.91(13)
C16 C8 C9 C10 177.97(14)
C7 C8 C9 C10 1.5(2)
C14 C9 C10 C11 0.8(2)
C8 C9 C10 C11 -178.68(14)
C9 C10 C11 C12 -2.5(2)
C9 C10 C11 Cl1 174.90(12)
C10 C11 C12 C13 1.7(2)
Cl1 C11 C12 C13 -175.63(12)
C11 C12 C13 C14 0.7(2)
C15 O3 C14 C13 -175.66(13)
C15 O3 C14 C9 4.3(2)
C12 C13 C14 O3 177.53(13)
C12 C13 C14 C9 -2.4(2)
C10 C9 C14 O3 -178.25(13)
C8 C9 C14 O3 1.2(2)
C10 C9 C14 C13 1.6(2)
C8 C9 C14 C13 -178.88(13)
C14 O3 C15 O4 172.32(14)
C14 O3 C15 C16 -8.7(2)
C9 C8 C16 C17 179.76(14)
C7 C8 C16 C17 -3.8(2)
C9 C8 C16 C15 -3.4(2)
C7 C8 C16 C15 172.99(14)
O4 C15 C16 C8 -172.56(16)
O3 C15 C16 C8 8.5(2)
O4 C15 C16 C17 4.5(2)
O3 C15 C16 C17 -174.37(13)
